data_4341930
loop_
_publ_author_name
'Liu, Tian-Qi'
'Yan, Peng-Fei'
'Luan, Fang'
'Li, Yu-Xin'
'Sun, Jing-Wen'
'Chen, Chuan'
'Yang, Fan'
'Chen, Han'
'Zou, Xiao-Yan'
'Li, Guang-Ming'

_publ_section_title
;
 Near-IR Luminescence and Field-Induced Single Molecule Magnet of Four
 Salen-type Ytterbium Complexes.
;
_journal_issue 1
_journal_name_full 'Inorganic chemistry'
_journal_page_first 221
_journal_page_last 228
_journal_paper_doi 10.1021/ic502194d
_journal_volume 54
_journal_year 2015
_chemical_formula_moiety '2(C30 H30 N2 O12 Yb2), 6(O0.50), 2(O0.50), 2(O0.50)'
_chemical_formula_sum 'C60 H60 N4 O31 Yb4'
_chemical_formula_weight 2025.28
_chemical_name_systematic
;
 ?
;
_space_group_IT_number 19
_symmetry_cell_setting orthorhombic
_symmetry_space_group_name_Hall 'P 2ac 2ab'
_symmetry_space_group_name_H-M 'P 21 21 21'
_atom_sites_solution_hydrogens geom
_atom_sites_solution_primary direct
_atom_sites_solution_secondary difmap
_audit_creation_method SHELXL-97
_cell_angle_alpha 90.00
_cell_angle_beta 90.00
_cell_angle_gamma 90.00
_cell_formula_units_Z 2
_cell_length_a 13.734(3)
_cell_length_b 16.582(3)
_cell_length_c 17.723(4)
_cell_measurement_temperature 293(2)
_cell_volume 4036.2(15)
_computing_cell_refinement 'Bruker FRAMBO'
_computing_data_collection 'Bruker FRAMBO'
_computing_data_reduction 'Bruker SHELXTL'
_computing_molecular_graphics 'Bruker SHELXTL'
_computing_publication_material 'Bruker SHELXTL'
_computing_structure_refinement 'SHELXL-97 (Sheldrick, 1997)'
_computing_structure_solution 'Bruker SHELXTL'
_diffrn_ambient_temperature 293(2)
_diffrn_measured_fraction_theta_full 0.994
_diffrn_measured_fraction_theta_max 0.994
_diffrn_radiation_monochromator graphite
_diffrn_radiation_source 'fine-focus sealed tube'
_diffrn_radiation_type MoK\a
_diffrn_radiation_wavelength 0.71073
_diffrn_reflns_av_R_equivalents 0.0643
_diffrn_reflns_av_sigmaI/netI 0.0667
_diffrn_reflns_limit_h_max 17
_diffrn_reflns_limit_h_min -17
_diffrn_reflns_limit_k_max 21
_diffrn_reflns_limit_k_min -21
_diffrn_reflns_limit_l_max 22
_diffrn_reflns_limit_l_min -23
_diffrn_reflns_number 38748
_diffrn_reflns_theta_full 27.48
_diffrn_reflns_theta_max 27.48
_diffrn_reflns_theta_min 3.00
_exptl_absorpt_coefficient_mu 4.668
_exptl_absorpt_correction_T_max 0.520
_exptl_absorpt_correction_T_min 0.457
_exptl_absorpt_correction_type multi-scan
_exptl_absorpt_process_details sadabs(Sheldrick,1996)
_exptl_crystal_colour colorless
_exptl_crystal_density_diffrn 1.666
_exptl_crystal_density_method 'not measured'
_exptl_crystal_description block
_exptl_crystal_F_000 1952
_exptl_crystal_size_max 0.17
_exptl_crystal_size_mid 0.15
_exptl_crystal_size_min 0.14
_refine_diff_density_max 0.614
_refine_diff_density_min -0.569
_refine_diff_density_rms 0.122
_refine_ls_abs_structure_details 'Flack H D (1983), Acta Cryst. A39, 876-881'
_refine_ls_abs_structure_Flack 0.058(10)
_refine_ls_extinction_method none
_refine_ls_goodness_of_fit_ref 0.990
_refine_ls_hydrogen_treatment constr
_refine_ls_matrix_type full
_refine_ls_number_parameters 441
_refine_ls_number_reflns 9248
_refine_ls_number_restraints 6
_refine_ls_restrained_S_all 0.992
_refine_ls_R_factor_all 0.0445
_refine_ls_R_factor_gt 0.0338
_refine_ls_shift/su_max 0.001
_refine_ls_shift/su_mean 0.000
_refine_ls_structure_factor_coef Fsqd
_refine_ls_weighting_details 'calc w=1/[\s^2^(Fo^2^)+(0.0262P)^2^+0.0000P] where P=(Fo^2^+2Fc^2^)/3'
_refine_ls_weighting_scheme calc
_refine_ls_wR_factor_gt 0.0675
_refine_ls_wR_factor_ref 0.0697
_reflns_number_gt 7795
_reflns_number_total 9248
_reflns_threshold_expression >2sigma(I)
_cod_data_source_file ic502194d_si_002.cif
_cod_data_source_block 4
_cod_depositor_comments 'Adding full bibliography for 4341927--4341930.cif.'
_cod_original_formula_sum ' C60 H60 N4 O31 Yb4  '
_cod_database_code 4341930

loop_
_symmetry_equiv_pos_as_xyz
'x, y, z'
'-x+1/2, -y, z+1/2'
'-x, y+1/2, -z+1/2'
'x+1/2, -y+1/2, -z'

loop_
_atom_site_label
_atom_site_type_symbol
_atom_site_fract_x
_atom_site_fract_y
_atom_site_fract_z
_atom_site_U_iso_or_equiv
_atom_site_adp_type
_atom_site_occupancy
_atom_site_symmetry_multiplicity
_atom_site_calc_flag
_atom_site_refinement_flags
C1 C 0.6957(4) 0.2206(3) 0.1386(4) 0.0301(14) Uani 1 1 d .
C2 C 0.6609(4) 0.1547(3) 0.1792(4) 0.0389(14) Uani 1 1 d .
C3 C 0.5639(4) 0.1323(4) 0.1736(5) 0.0534(19) Uani 1 1 d .
H3 H 0.5413 0.0881 0.2008 0.064 Uiso 1 1 calc R
C4 C 0.5009(5) 0.1745(5) 0.1284(5) 0.055(2) Uani 1 1 d .
H4 H 0.4354 0.1604 0.1267 0.066 Uiso 1 1 calc R
C5 C 0.5351(5) 0.2384(5) 0.0854(5) 0.049(2) Uani 1 1 d .
H5 H 0.4929 0.2660 0.0534 0.059 Uiso 1 1 calc R
C6 C 0.6345(4) 0.2618(4) 0.0899(4) 0.0356(15) Uani 1 1 d .
C7 C 0.6696(4) 0.3235(3) 0.0379(4) 0.0354(15) Uani 1 1 d .
H7 H 0.6324 0.3343 -0.0048 0.042 Uiso 1 1 calc R
C8 C 0.7786(5) 0.4213(4) -0.0078(4) 0.0387(16) Uani 1 1 d .
C9 C 0.7183(5) 0.4565(4) -0.0608(5) 0.0486(19) Uani 1 1 d .
H9 H 0.6536 0.4403 -0.0636 0.058 Uiso 1 1 calc R
C10 C 0.7515(6) 0.5150(5) -0.1096(5) 0.062(2) Uani 1 1 d .
H10 H 0.7107 0.5371 -0.1459 0.075 Uiso 1 1 calc R
C11 C 0.8475(7) 0.5401(4) -0.1031(5) 0.066(2) Uani 1 1 d .
H11 H 0.8704 0.5812 -0.1342 0.079 Uiso 1 1 calc R
C12 C 0.9084(6) 0.5058(4) -0.0524(5) 0.055(2) Uani 1 1 d .
H12 H 0.9731 0.5221 -0.0506 0.066 Uiso 1 1 calc R
C13 C 0.8761(4) 0.4466(4) -0.0030(4) 0.0377(16) Uani 1 1 d .
C14 C 1.0269(4) 0.3977(4) 0.0400(4) 0.0393(16) Uani 1 1 d .
H14 H 1.0537 0.4243 -0.0012 0.047 Uiso 1 1 calc R
C15 C 1.0917(5) 0.3501(4) 0.0855(4) 0.0389(15) Uani 1 1 d .
C16 C 1.1919(5) 0.3554(5) 0.0744(5) 0.056(2) Uani 1 1 d .
H16 H 1.2158 0.3946 0.0418 0.068 Uiso 1 1 calc R
C17 C 1.2563(5) 0.3055(6) 0.1095(6) 0.075(3) Uani 1 1 d .
H17 H 1.3228 0.3108 0.1007 0.090 Uiso 1 1 calc R
C18 C 1.2224(5) 0.2474(5) 0.1577(6) 0.063(2) Uani 1 1 d .
H18 H 1.2666 0.2147 0.1830 0.075 Uiso 1 1 calc R
C19 C 1.1252(4) 0.2367(4) 0.1693(5) 0.0394(16) Uani 1 1 d .
C20 C 1.0571(4) 0.2900(4) 0.1342(4) 0.0342(15) Uani 1 1 d .
C21 C 1.1395(6) 0.1334(5) 0.2643(6) 0.078(3) Uani 1 1 d .
H21A H 1.1847 0.1014 0.2358 0.117 Uiso 1 1 calc R
H21B H 1.0991 0.0987 0.2943 0.117 Uiso 1 1 calc R
H21C H 1.1748 0.1694 0.2968 0.117 Uiso 1 1 calc R
C22 C 0.7024(7) 0.0543(6) 0.2717(7) 0.094(3) Uani 1 1 d U
H22A H 0.6679 0.0779 0.3133 0.141 Uiso 1 1 calc R
H22B H 0.7591 0.0267 0.2901 0.141 Uiso 1 1 calc R
H22C H 0.6608 0.0165 0.2462 0.141 Uiso 1 1 calc R
C23 C 0.9166(6) 0.0743(4) 0.0511(4) 0.0479(18) Uani 1 1 d .
C24 C 0.9289(7) 0.0273(6) -0.0199(6) 0.084(3) Uani 1 1 d .
H24A H 0.9418 0.0635 -0.0610 0.127 Uiso 1 1 calc R
H24B H 0.8704 -0.0025 -0.0301 0.127 Uiso 1 1 calc R
H24C H 0.9824 -0.0095 -0.0144 0.127 Uiso 1 1 calc R
C25 C 0.9690(5) -0.0318(4) 0.2434(4) 0.0416(17) Uani 1 1 d .
C26 C 0.9268(8) -0.0929(5) 0.1939(6) 0.114(5) Uani 1 1 d .
H26A H 0.8602 -0.1022 0.2080 0.171 Uiso 1 1 calc R
H26B H 0.9629 -0.1422 0.1986 0.171 Uiso 1 1 calc R
H26C H 0.9294 -0.0744 0.1426 0.171 Uiso 1 1 calc R
C27 C 0.8668(6) 0.2713(5) 0.3253(5) 0.062(2) Uani 1 1 d .
C28 C 0.8473(14) 0.2796(7) 0.4090(6) 0.150(7) Uani 1 1 d .
H28A H 0.8355 0.3352 0.4209 0.225 Uiso 1 1 calc R
H28B H 0.9028 0.2608 0.4369 0.225 Uiso 1 1 calc R
H28C H 0.7913 0.2481 0.4223 0.225 Uiso 1 1 calc R
C29 C 0.6938(6) 0.4692(6) 0.1838(6) 0.069(3) Uani 1 1 d .
C30 C 0.6091(7) 0.5273(6) 0.1936(7) 0.109(4) Uani 1 1 d .
H30A H 0.6254 0.5667 0.2312 0.164 Uiso 1 1 calc R
H30B H 0.5524 0.4980 0.2093 0.164 Uiso 1 1 calc R
H30C H 0.5962 0.5539 0.1466 0.164 Uiso 1 1 calc R
N1 N 0.7485(3) 0.3639(3) 0.0474(3) 0.0298(11) Uani 1 1 d .
N2 N 0.9343(3) 0.4067(3) 0.0515(3) 0.0359(13) Uani 1 1 d .
O1 O 0.7892(3) 0.2411(2) 0.1488(3) 0.0307(10) Uani 1 1 d .
O2 O 0.7311(3) 0.1160(3) 0.2204(3) 0.0476(12) Uani 1 1 d .
O3 O 0.9635(3) 0.2763(2) 0.1492(3) 0.0330(10) Uani 1 1 d .
O4 O 1.0801(3) 0.1791(3) 0.2139(3) 0.0457(12) Uani 1 1 d .
O5 O 0.9855(3) 0.1133(3) 0.0760(3) 0.0548(15) Uani 1 1 d .
O6 O 0.8361(3) 0.0747(3) 0.0846(3) 0.0481(12) Uani 1 1 d .
O7 O 0.9410(3) 0.0385(3) 0.2365(3) 0.0509(14) Uani 1 1 d .
O8 O 1.0343(3) -0.0515(3) 0.2900(3) 0.0520(14) Uani 1 1 d .
O9 O 0.8918(4) 0.2014(3) 0.3014(3) 0.0514(13) Uani 1 1 d .
O10 O 0.8508(4) 0.3295(3) 0.2865(3) 0.0553(13) Uani 1 1 d .
O11 O 0.6869(4) 0.3980(4) 0.2055(3) 0.0650(17) Uani 1 1 d .
O12 O 0.7716(4) 0.4959(3) 0.1533(4) 0.0617(16) Uani 1 1 d .
O13 O 0.9194(10) 0.0711(8) 0.4131(8) 0.215(6) Uiso 1 1 d .
O14 O 0.8108(9) 0.0471(7) 0.5531(8) 0.192(5) Uiso 1 1 d .
O16 O 0.449(3) 0.341(2) 0.282(2) 0.320(18) Uiso 0.50 1 d P
O17 O 0.545(3) 0.235(2) 0.381(2) 0.286(16) Uiso 0.50 1 d P
O15 O 0.235(2) 0.1402(18) 0.441(2) 0.266(15) Uiso 0.50 1 d P
Yb1 Yb 0.904212(18) 0.154208(13) 0.184115(15) 0.03021(7) Uani 1 1 d .
Yb2 Yb 0.845125(18) 0.368455(13) 0.163182(15) 0.02944(7) Uani 1 1 d .

loop_
_atom_site_aniso_label
_atom_site_aniso_U_11
_atom_site_aniso_U_22
_atom_site_aniso_U_33
_atom_site_aniso_U_23
_atom_site_aniso_U_13
_atom_site_aniso_U_12
C1 0.025(3) 0.028(3) 0.037(4) -0.002(3) 0.003(3) 0.001(2)
C2 0.036(3) 0.041(3) 0.040(4) 0.004(3) 0.001(3) -0.003(3)
C3 0.036(3) 0.062(4) 0.062(5) 0.010(4) 0.012(3) -0.018(3)
C4 0.033(4) 0.069(5) 0.063(6) -0.006(4) 0.007(4) -0.014(4)
C5 0.031(3) 0.056(4) 0.061(6) -0.013(4) -0.012(4) 0.001(3)
C6 0.026(3) 0.037(3) 0.043(4) -0.005(3) -0.004(3) -0.005(3)
C7 0.031(3) 0.032(3) 0.043(4) 0.002(3) -0.008(3) 0.007(3)
C8 0.038(3) 0.034(3) 0.045(5) -0.004(3) -0.003(3) 0.001(3)
C9 0.045(4) 0.044(4) 0.057(5) 0.009(3) -0.014(4) 0.005(3)
C10 0.076(6) 0.056(5) 0.054(6) 0.021(4) -0.019(5) 0.003(4)
C11 0.076(5) 0.055(4) 0.066(6) 0.035(4) 0.001(5) 0.003(5)
C12 0.052(4) 0.045(4) 0.068(6) 0.020(4) 0.002(5) -0.004(4)
C13 0.038(3) 0.032(3) 0.043(5) 0.009(3) -0.004(3) 0.003(3)
C14 0.033(3) 0.042(4) 0.043(5) 0.011(3) 0.002(3) -0.008(3)
C15 0.033(3) 0.037(3) 0.047(4) 0.003(3) 0.000(3) -0.008(3)
C16 0.031(3) 0.065(5) 0.073(6) 0.020(4) 0.002(3) -0.006(3)
C17 0.028(4) 0.092(7) 0.106(9) 0.036(6) -0.002(5) -0.012(4)
C18 0.033(4) 0.064(5) 0.091(8) 0.009(5) -0.011(5) 0.006(4)
C19 0.026(3) 0.039(3) 0.053(5) 0.001(3) -0.007(3) 0.005(2)
C20 0.030(3) 0.033(3) 0.039(4) -0.005(3) -0.003(3) -0.003(3)
C21 0.054(5) 0.066(5) 0.114(8) 0.039(5) -0.042(5) -0.006(4)
C22 0.084(6) 0.095(6) 0.102(7) 0.055(5) 0.019(5) -0.005(5)
C23 0.058(5) 0.039(4) 0.046(5) -0.006(3) 0.006(4) 0.008(4)
C24 0.083(7) 0.093(7) 0.077(8) -0.037(6) 0.006(6) 0.013(5)
C25 0.045(4) 0.033(3) 0.047(5) 0.003(3) -0.003(4) 0.000(3)
C26 0.152(10) 0.043(4) 0.146(11) -0.004(5) -0.115(9) -0.005(5)
C27 0.092(7) 0.065(5) 0.028(5) -0.011(4) -0.005(4) 0.014(4)
C28 0.31(2) 0.097(8) 0.041(7) -0.001(6) 0.010(10) 0.055(12)
C29 0.050(5) 0.081(6) 0.076(7) -0.057(6) -0.022(5) 0.026(5)
C30 0.083(7) 0.096(7) 0.150(12) -0.040(7) -0.044(8) 0.052(6)
N1 0.033(3) 0.025(2) 0.032(3) 0.001(2) -0.001(2) 0.004(2)
N2 0.029(3) 0.033(3) 0.046(4) 0.003(2) -0.008(2) 0.000(2)
O1 0.027(2) 0.0281(19) 0.037(3) 0.0009(18) 0.0004(19) -0.0003(17)
O2 0.038(2) 0.052(3) 0.053(3) 0.019(2) 0.006(2) -0.003(2)
O3 0.027(2) 0.028(2) 0.044(3) 0.0045(19) -0.0029(19) 0.0043(17)
O4 0.031(2) 0.042(2) 0.064(4) 0.014(2) -0.014(2) 0.006(2)
O5 0.039(3) 0.061(3) 0.065(4) -0.025(3) 0.020(3) -0.013(2)
O6 0.034(2) 0.052(3) 0.058(4) -0.007(2) -0.001(3) 0.000(2)
O7 0.053(3) 0.037(3) 0.063(4) 0.018(2) -0.017(3) 0.003(2)
O8 0.048(3) 0.043(3) 0.065(4) 0.014(2) -0.023(3) -0.002(2)
O9 0.067(3) 0.055(3) 0.032(3) 0.000(2) -0.005(3) 0.014(3)
O10 0.082(3) 0.048(3) 0.036(3) -0.004(2) -0.002(3) 0.011(3)
O11 0.053(3) 0.078(4) 0.064(4) -0.028(3) 0.009(3) 0.012(3)
O12 0.060(3) 0.040(3) 0.085(5) -0.025(3) -0.023(3) 0.017(3)
Yb1 0.02775(12) 0.02688(12) 0.03601(16) 0.00365(10) -0.00101(12) 0.00328(10)
Yb2 0.02902(12) 0.02503(11) 0.03427(16) -0.00491(10) -0.00435(12) 0.00296(10)

loop_
_atom_type_symbol
_atom_type_description
_atom_type_scat_dispersion_real
_atom_type_scat_dispersion_imag
_atom_type_scat_source
C C 0.0033 0.0016 'International Tables Vol C Tables 4.2.6.8 and 6.1.1.4'
H H 0.0000 0.0000 'International Tables Vol C Tables 4.2.6.8 and 6.1.1.4'
N N 0.0061 0.0033 'International Tables Vol C Tables 4.2.6.8 and 6.1.1.4'
O O 0.0106 0.0060 'International Tables Vol C Tables 4.2.6.8 and 6.1.1.4'
Yb Yb -0.3850 5.5486 'International Tables Vol C Tables 4.2.6.8 and 6.1.1.4'

loop_
_geom_angle_atom_site_label_1
_geom_angle_atom_site_label_2
_geom_angle_atom_site_label_3
_geom_angle
_geom_angle_site_symmetry_1
_geom_angle_site_symmetry_3
O1 C1 C6 122.7(5) . .
O1 C1 C2 117.2(5) . .
C6 C1 C2 120.1(5) . .
O2 C2 C3 126.1(6) . .
O2 C2 C1 113.7(5) . .
C3 C2 C1 120.1(6) . .
C4 C3 C2 120.8(6) . .
C4 C3 H3 119.6 . .
C2 C3 H3 119.6 . .
C3 C4 C5 119.8(6) . .
C3 C4 H4 120.1 . .
C5 C4 H4 120.1 . .
C4 C5 C6 120.1(7) . .
C4 C5 H5 119.9 . .
C6 C5 H5 119.9 . .
C1 C6 C5 118.9(6) . .
C1 C6 C7 122.7(5) . .
C5 C6 C7 118.2(6) . .
N1 C7 C6 124.1(6) . .
N1 C7 H7 117.9 . .
C6 C7 H7 117.9 . .
C9 C8 C13 119.1(6) . .
C9 C8 N1 125.0(6) . .
C13 C8 N1 115.7(6) . .
C10 C9 C8 121.7(7) . .
C10 C9 H9 119.2 . .
C8 C9 H9 119.2 . .
C9 C10 C11 118.4(7) . .
C9 C10 H10 120.8 . .
C11 C10 H10 120.8 . .
C12 C11 C10 121.0(7) . .
C12 C11 H11 119.5 . .
C10 C11 H11 119.5 . .
C11 C12 C13 121.4(7) . .
C11 C12 H12 119.3 . .
C13 C12 H12 119.3 . .
C12 C13 C8 118.5(6) . .
C12 C13 N2 125.5(6) . .
C8 C13 N2 116.0(6) . .
N2 C14 C15 125.6(6) . .
N2 C14 H14 117.2 . .
C15 C14 H14 117.2 . .
C16 C15 C20 117.8(6) . .
C16 C15 C14 119.9(6) . .
C20 C15 C14 121.8(6) . .
C17 C16 C15 122.6(7) . .
C17 C16 H16 118.7 . .
C15 C16 H16 118.7 . .
C16 C17 C18 119.5(7) . .
C16 C17 H17 120.3 . .
C18 C17 H17 120.3 . .
C19 C18 C17 121.3(8) . .
C19 C18 H18 119.3 . .
C17 C18 H18 119.3 . .
C18 C19 O4 128.0(6) . .
C18 C19 C20 119.6(7) . .
O4 C19 C20 112.5(5) . .
O3 C20 C15 124.8(6) . .
O3 C20 C19 116.0(6) . .
C15 C20 C19 119.1(6) . .
O4 C21 H21A 109.5 . .
O4 C21 H21B 109.5 . .
H21A C21 H21B 109.5 . .
O4 C21 H21C 109.5 . .
H21A C21 H21C 109.5 . .
H21B C21 H21C 109.5 . .
O2 C22 H22A 109.5 . .
O2 C22 H22B 109.5 . .
H22A C22 H22B 109.5 . .
O2 C22 H22C 109.5 . .
H22A C22 H22C 109.5 . .
H22B C22 H22C 109.5 . .
O5 C23 O6 120.4(7) . .
O5 C23 C24 119.5(7) . .
O6 C23 C24 120.2(8) . .
C23 C24 H24A 109.5 . .
C23 C24 H24B 109.5 . .
H24A C24 H24B 109.5 . .
C23 C24 H24C 109.5 . .
H24A C24 H24C 109.5 . .
H24B C24 H24C 109.5 . .
O7 C25 O8 122.1(7) . .
O7 C25 C26 118.1(7) . .
O8 C25 C26 119.7(6) . .
C25 C26 H26A 109.5 . .
C25 C26 H26B 109.5 . .
H26A C26 H26B 109.5 . .
C25 C26 H26C 109.5 . .
H26A C26 H26C 109.5 . .
H26B C26 H26C 109.5 . .
O10 C27 O9 125.9(8) . .
O10 C27 C28 117.0(8) . .
O9 C27 C28 116.9(8) . .
C27 C28 H28A 109.5 . .
C27 C28 H28B 109.5 . .
H28A C28 H28B 109.5 . .
C27 C28 H28C 109.5 . .
H28A C28 H28C 109.5 . .
H28B C28 H28C 109.5 . .
O11 C29 O12 121.5(7) . .
O11 C29 C30 120.5(10) . .
O12 C29 C30 118.0(9) . .
C29 C30 H30A 109.5 . .
C29 C30 H30B 109.5 . .
H30A C30 H30B 109.5 . .
C29 C30 H30C 109.5 . .
H30A C30 H30C 109.5 . .
H30B C30 H30C 109.5 . .
C7 N1 C8 120.2(5) . .
C7 N1 Yb2 125.7(4) . .
C8 N1 Yb2 113.4(4) . .
C14 N2 C13 119.9(6) . .
C14 N2 Yb2 126.6(5) . .
C13 N2 Yb2 113.4(4) . .
C1 O1 Yb1 123.6(3) . .
C1 O1 Yb2 125.2(3) . .
Yb1 O1 Yb2 109.35(16) . .
C2 O2 C22 118.8(6) . .
C2 O2 Yb1 113.9(4) . .
C22 O2 Yb1 126.8(5) . .
C20 O3 Yb2 127.2(3) . .
C20 O3 Yb1 123.6(3) . .
Yb2 O3 Yb1 108.50(16) . .
C19 O4 C21 117.8(5) . .
C19 O4 Yb1 115.1(3) . .
C21 O4 Yb1 126.5(4) . .
C23 O5 Yb1 94.6(4) . .
C23 O6 Yb1 90.4(4) . .
C25 O7 Yb1 160.4(5) . .
C25 O8 Yb2 154.9(5) . 3_745
C27 O9 Yb1 130.3(5) . .
C27 O10 Yb2 141.2(5) . .
C29 O11 Yb2 91.6(5) . .
C29 O12 Yb2 91.0(5) . .
O7 Yb1 O1 148.13(16) . .
O7 Yb1 O9 85.99(19) . .
O1 Yb1 O9 88.91(17) . .
O7 Yb1 O3 144.54(16) . .
O1 Yb1 O3 66.47(14) . .
O9 Yb1 O3 88.21(17) . .
O7 Yb1 O5 89.0(2) . .
O1 Yb1 O5 107.36(18) . .
O9 Yb1 O5 155.57(18) . .
O3 Yb1 O5 82.11(16) . .
O7 Yb1 O6 85.39(18) . .
O1 Yb1 O6 82.65(15) . .
O9 Yb1 O6 148.38(18) . .
O3 Yb1 O6 115.54(16) . .
O5 Yb1 O6 54.41(17) . .
O7 Yb1 O4 80.38(15) . .
O1 Yb1 O4 129.48(13) . .
O9 Yb1 O4 79.59(18) . .
O3 Yb1 O4 64.17(13) . .
O5 Yb1 O4 76.00(17) . .
O6 Yb1 O4 128.52(16) . .
O7 Yb1 O2 83.70(16) . .
O1 Yb1 O2 64.50(14) . .
O9 Yb1 O2 77.29(18) . .
O3 Yb1 O2 128.84(14) . .
O5 Yb1 O2 125.90(17) . .
O6 Yb1 O2 71.56(17) . .
O4 Yb1 O2 152.69(17) . .
O7 Yb1 Yb2 160.66(15) . .
O1 Yb1 Yb2 35.64(10) . .
O9 Yb1 Yb2 74.75(12) . .
O3 Yb1 Yb2 35.54(10) . .
O5 Yb1 Yb2 107.86(13) . .
O6 Yb1 Yb2 111.93(11) . .
O4 Yb1 Yb2 94.29(9) . .
O2 Yb1 Yb2 93.46(10) . .
O3 Yb2 O1 66.28(14) . .
O3 Yb2 O8 84.86(16) . 3_755
O1 Yb2 O8 146.27(15) . 3_755
O3 Yb2 O10 83.60(17) . .
O1 Yb2 O10 81.66(17) . .
O8 Yb2 O10 78.0(2) 3_755 .
O3 Yb2 O12 156.29(19) . .
O1 Yb2 O12 133.30(16) . .
O8 Yb2 O12 79.37(17) 3_755 .
O10 Yb2 O12 109.9(2) . .
O3 Yb2 O11 147.85(19) . .
O1 Yb2 O11 85.23(18) . .
O8 Yb2 O11 115.73(19) 3_755 .
O10 Yb2 O11 77.6(2) . .
O12 Yb2 O11 55.8(2) . .
O3 Yb2 N2 73.77(16) . .
O1 Yb2 N2 108.97(16) . .
O8 Yb2 N2 77.11(19) 3_755 .
O10 Yb2 N2 147.53(19) . .
O12 Yb2 N2 85.5(2) . .
O11 Yb2 N2 132.6(2) . .
O3 Yb2 N1 106.22(15) . .
O1 Yb2 N1 72.09(15) . .
O8 Yb2 N1 135.88(18) 3_755 .
O10 Yb2 N1 144.51(19) . .
O12 Yb2 N1 74.44(17) . .
O11 Yb2 N1 76.87(18) . .
N2 Yb2 N1 66.09(16) . .
O3 Yb2 Yb1 35.97(10) . .
O1 Yb2 Yb1 35.01(10) . .
O8 Yb2 Yb1 111.53(12) 3_755 .
O10 Yb2 Yb1 67.70(12) . .
O12 Yb2 Yb1 167.27(14) . .
O11 Yb2 Yb1 112.00(16) . .
N2 Yb2 Yb1 103.03(12) . .
N1 Yb2 Yb1 100.11(10) . .

loop_
_geom_bond_atom_site_label_1
_geom_bond_atom_site_label_2
_geom_bond_distance
_geom_bond_site_symmetry_2
C1 O1 1.341(7) .
C1 C6 1.384(9) .
C1 C2 1.392(8) .
C2 O2 1.369(7) .
C2 C3 1.387(8) .
C3 C4 1.371(10) .
C3 H3 0.9300 .
C4 C5 1.388(11) .
C4 H4 0.9300 .
C5 C6 1.422(8) .
C5 H5 0.9300 .
C6 C7 1.459(9) .
C7 N1 1.286(7) .
C7 H7 0.9300 .
C8 C9 1.382(9) .
C8 C13 1.406(8) .
C8 N1 1.425(8) .
C9 C10 1.377(10) .
C9 H9 0.9300 .
C10 C11 1.387(12) .
C10 H10 0.9300 .
C11 C12 1.354(11) .
C11 H11 0.9300 .
C12 C13 1.387(9) .
C12 H12 0.9300 .
C13 N2 1.418(8) .
C14 N2 1.297(7) .
C14 C15 1.436(9) .
C14 H14 0.9300 .
C15 C16 1.394(9) .
C15 C20 1.400(9) .
C16 C17 1.361(10) .
C16 H16 0.9300 .
C17 C18 1.369(11) .
C17 H17 0.9300 .
C18 C19 1.363(9) .
C18 H18 0.9300 .
C19 O4 1.385(8) .
C19 C20 1.430(8) .
C20 O3 1.333(7) .
C21 O4 1.428(8) .
C21 H21A 0.9600 .
C21 H21B 0.9600 .
C21 H21C 0.9600 .
C22 O2 1.424(9) .
C22 H22A 0.9600 .
C22 H22B 0.9600 .
C22 H22C 0.9600 .
C23 O5 1.229(8) .
C23 O6 1.255(9) .
C23 C24 1.490(11) .
C24 H24A 0.9600 .
C24 H24B 0.9600 .
C24 H24C 0.9600 .
C25 O7 1.233(7) .
C25 O8 1.262(8) .
C25 C26 1.460(10) .
C26 H26A 0.9600 .
C26 H26B 0.9600 .
C26 H26C 0.9600 .
C27 O10 1.205(9) .
C27 O9 1.280(8) .
C27 C28 1.515(12) .
C28 H28A 0.9600 .
C28 H28B 0.9600 .
C28 H28C 0.9600 .
C29 O11 1.246(11) .
C29 O12 1.277(11) .
C29 C30 1.519(10) .
C30 H30A 0.9600 .
C30 H30B 0.9600 .
C30 H30C 0.9600 .
N1 Yb2 2.445(5) .
N2 Yb2 2.411(6) .
O1 Yb1 2.227(4) .
O1 Yb2 2.262(4) .
O2 Yb1 2.543(4) .
O3 Yb2 2.245(4) .
O3 Yb1 2.268(4) .
O4 Yb1 2.507(4) .
O5 Yb1 2.319(5) .
O6 Yb1 2.392(5) .
O7 Yb1 2.190(4) .
O8 Yb2 2.279(4) 3_745
O9 Yb1 2.229(5) .
O10 Yb2 2.280(5) .
O11 Yb2 2.351(5) .
O12 Yb2 2.348(4) .
Yb1 Yb2 3.6629(7) .
Yb2 O8 2.279(4) 3_755
